data_2220381
loop_
_publ_author_name
'Khelifi, Mabrouk'
'Zouari, Ridha'
'Ben Salah, Abdelhamid'

_publ_section_title
;
 Redetermination of K~4~[Bi~2~Cl~10~]&#x00B7;4H~2~O
;
_journal_coeditor_code WM2201
_journal_issue 12
_journal_name_full 'Acta Crystallographica Section E'
_journal_page_first i80
_journal_paper_doi 10.1107/S1600536808035435
_journal_volume 64
_journal_year 2008
_chemical_formula_iupac 'K4 [Bi2 Cl10], 4H2 O'
_chemical_formula_structural 'K4 [Bi2 Cl10] (H2 O)4'
_chemical_formula_sum 'Bi2 Cl10 H8 K4 O4'
_chemical_formula_weight 1000.94
_chemical_name_systematic
;
tetrapotassium di-\m-chlorido-bis[tetrachloridomuthate(III)] tetrahydrate
;
_space_group_IT_number 62
_symmetry_cell_setting orthorhombic
_symmetry_space_group_name_Hall '-P 2ac 2n'
_symmetry_space_group_name_H-M 'P n m a'
_atom_sites_solution_hydrogens difmap
_atom_sites_solution_primary direct
_atom_sites_solution_secondary difmap
_audit_creation_method CRYSTALS_ver_12.84
_cell_angle_alpha 90
_cell_angle_beta 90
_cell_angle_gamma 90
_cell_formula_units_Z 4
_cell_length_a 8.43100(10)
_cell_length_b 21.8444(3)
_cell_length_c 12.2561(2)
_cell_measurement_reflns_used 4596
_cell_measurement_temperature 295(2)
_cell_measurement_theta_max 34.159
_cell_measurement_theta_min 1.905
_cell_volume 2257.21(6)
_computing_cell_refinement 'APEX2 (Bruker, 2006)'
_computing_data_collection 'APEX2 (Bruker, 2006)'
_computing_data_reduction 'APEX2 (Bruker, 2006)'
_computing_molecular_graphics
;
DIAMOND (Brandenburg, 2001)
;
_computing_publication_material 'CRYSTALS (Betteridge <i>et al.</i>,  2003) and publCif (Westrip, 2008)'
_computing_structure_refinement
;
SHELXL97 (Sheldrick, 2008) and CRYSTALS (Betteridge <i>et al.</i>,
2003)
;
_computing_structure_solution 'SHELXS97 (Sheldrick, 2008)'
_diffrn_ambient_temperature 295(2)
_diffrn_measured_fraction_theta_full 0.999
_diffrn_measured_fraction_theta_max 0.964
_diffrn_measurement_device_type 'Bruker APEXII CCD'
_diffrn_measurement_method \w
_diffrn_radiation_monochromator graphite
_diffrn_radiation_type 'Mo K\a'
_diffrn_radiation_wavelength 0.71073
_diffrn_reflns_av_R_equivalents 0.034
_diffrn_reflns_limit_h_max 12
_diffrn_reflns_limit_h_min -10
_diffrn_reflns_limit_k_max 33
_diffrn_reflns_limit_k_min -22
_diffrn_reflns_limit_l_max 17
_diffrn_reflns_limit_l_min -19
_diffrn_reflns_number 26961
_diffrn_reflns_theta_full 32.791
_diffrn_reflns_theta_max 34.157
_diffrn_reflns_theta_min 1.905
_diffrn_standards_number 0
_exptl_absorpt_coefficient_mu 17.493
_exptl_absorpt_correction_T_max 0.2470
_exptl_absorpt_correction_T_min 0.0670
_exptl_absorpt_correction_type multi-scan
_exptl_absorpt_process_details '(SADABS; Bruker, 2006)'
_exptl_crystal_colour colourless
_exptl_crystal_density_diffrn 2.945
_exptl_crystal_description prism
_exptl_crystal_F_000 1808
_exptl_crystal_size_max 0.28
_exptl_crystal_size_mid 0.12
_exptl_crystal_size_min 0.08
_refine_diff_density_max 1.01
_refine_diff_density_min -0.82
_refine_ls_extinction_coef 33.8(8)
_refine_ls_extinction_method 'Larson (1970), Equation 22'
_refine_ls_goodness_of_fit_ref 1.0831
_refine_ls_hydrogen_treatment refall
_refine_ls_matrix_type full
_refine_ls_number_parameters 114
_refine_ls_number_reflns 2801
_refine_ls_number_restraints 0
_refine_ls_R_factor_all 0.0378
_refine_ls_R_factor_gt 0.0165
_refine_ls_shift/su_max 0.00188
_refine_ls_structure_factor_coef F
_refine_ls_weighting_details
;
Method, part 1, Chebychev polynomial, (Watkin, 1994, Prince, 1982)
[weight] = 1.0/[A~0~*T~0~(x)+A~1~*T~1~(x) ... +A~n-1~]*T~n-1~(x)]
where A~i~ are the Chebychev coefficients listed below and x= Fcalc/Fmax
Method = Robust Weighting (Prince, 1982)
W = [weight] * [1-(deltaF/6*sigmaF)^2^]^2^
A~i~ are:
0.260 0.753E-01 0.968E-01
;
_refine_ls_weighting_scheme calc
_refine_ls_wR_factor_all 0.0325
_refine_ls_wR_factor_gt 0.0170
_refine_ls_wR_factor_ref 0.0170
_reflns_number_gt 2801
_reflns_number_total 4596
_reflns_threshold_expression I>3.0\s(I)
_cod_data_source_file wm2201.cif
_cod_data_source_block I
_cod_original_sg_symbol_H-M 'P n m a '
_cod_database_code 2220381
_cod_database_fobs_code 2220381

loop_
_symmetry_equiv_pos_as_xyz
x,y,z
-x,-y,-z
-x+1/2,y+1/2,z+1/2
x+1/2,-y+1/2,-z+1/2
x,-y+1/2,z
-x,y+1/2,-z
-x+1/2,-y,z+1/2
x+1/2,y,-z+1/2

loop_
_atom_site_type_symbol
_atom_site_label
_atom_site_fract_x
_atom_site_fract_y
_atom_site_fract_z
_atom_site_U_iso_or_equiv
_atom_site_adp_type
_atom_site_occupancy
Bi Bi1 0.367812(10) -0.349919(4) 0.996881(8) 0.0204 Uani 1.0000
Cl Cl2 0.49635(11) -0.35057(4) 0.79938(7) 0.0394 Uani 1.0000
Cl Cl3 0.17101(13) -0.2500 0.92700(9) 0.0308 Uani 1.0000
Cl Cl4 0.15802(11) -0.43464(4) 0.95182(7) 0.0360 Uani 1.0000
Cl Cl5 0.56356(13) -0.2500 0.06223(10) 0.0308 Uani 1.0000
Cl Cl6 0.24213(9) -0.34605(4) 0.20120(6) 0.0302 Uani 1.0000
Cl Cl7 0.57912(10) -0.42888(4) 0.05937(7) 0.0331 Uani 1.0000
K K8 0.44796(13) -0.2500 0.34052(9) 0.0349 Uani 1.0000
K K9 0.28965(14) -0.2500 0.66630(9) 0.0379 Uani 1.0000
K K10 0.02601(12) -0.54772(5) 0.80949(8) 0.0506 Uani 1.0000
O O11 0.3695(3) -0.16188(16) 0.5001(3) 0.0504 Uani 1.0000
O O12 0.2459(5) -0.47915(15) 0.6858(3) 0.0552 Uani 1.0000
H H13 0.278(9) -0.140(3) 0.487(5) 0.10(2) Uiso 1.0000
H H8 0.205(8) -0.481(3) 0.629(5) 0.09(2) Uiso 1.0000
H H14 0.428(8) -0.142(3) 0.535(5) 0.09(2) Uiso 1.0000
H H15 0.223(5) -0.445(8) 0.707(6) 0.08(3) Uiso 1.0000

loop_
_atom_site_aniso_label
_atom_site_aniso_U_11
_atom_site_aniso_U_22
_atom_site_aniso_U_33
_atom_site_aniso_U_12
_atom_site_aniso_U_13
_atom_site_aniso_U_23
Bi1 0.02127(5) 0.01939(4) 0.02050(4) 0.00016(3) 0.00160(4) -0.00009(4)
Cl2 0.0440(4) 0.0469(5) 0.0272(3) 0.0084(4) 0.0102(3) 0.0035(3)
Cl3 0.0218(5) 0.0365(6) 0.0342(5) 0.0000 -0.0043(4) 0.0000
Cl4 0.0351(4) 0.0338(4) 0.0392(4) -0.0049(3) -0.0057(3) -0.0086(3)
Cl5 0.0228(5) 0.0305(5) 0.0390(5) 0.0000 -0.0037(4) 0.0000
Cl6 0.0316(3) 0.0338(4) 0.0252(3) -0.0039(3) 0.0044(3) -0.0028(3)
Cl7 0.0338(4) 0.0302(4) 0.0354(4) 0.0042(3) -0.0028(3) 0.0025(3)
K8 0.0329(5) 0.0334(5) 0.0383(5) 0.0000 -0.0061(4) 0.0000
K9 0.0370(6) 0.0432(6) 0.0335(5) 0.0000 -0.0037(4) 0.0000
K10 0.0460(5) 0.0586(5) 0.0472(5) -0.0134(4) 0.0086(4) -0.0190(4)
O11 0.0291(13) 0.0507(16) 0.071(2) -0.0020(11) -0.0121(15) -0.0093(17)
O12 0.076(2) 0.0449(17) 0.0446(17) 0.0092(17) 0.0009(17) -0.0044(14)

loop_
_atom_type_symbol
_atom_type_scat_dispersion_real
_atom_type_scat_dispersion_imag
_atom_type_scat_source
Bi -4.1077 10.2566 'International Tables Vol C 4.2.6.8 and 6.1.1.4'
Cl 0.1484 0.1585 'International Tables Vol C 4.2.6.8 and 6.1.1.4'
H 0.0000 0.0000 'International Tables Vol C 4.2.6.8 and 6.1.1.4'
K 0.2009 0.2494 'International Tables Vol C 4.2.6.8 and 6.1.1.4'
O 0.0106 0.0060 'International Tables Vol C 4.2.6.8 and 6.1.1.4'

loop_
_geom_angle_atom_site_label_1
_geom_angle_atom_site_label_2
_geom_angle_atom_site_label_3
_geom_angle_site_symmetry_1
_geom_angle_site_symmetry_3
_geom_angle
_geom_angle_publ_flag
Cl6 Bi1 Cl7 1_556 1_556 90.94(3) no
Cl6 Bi1 Cl5 1_556 5_546 86.74(3) no
Cl7 Bi1 Cl5 1_556 5_546 91.64(2) no
Cl6 Bi1 Cl2 1_556 . 178.11(3) no
Cl7 Bi1 Cl2 1_556 . 89.16(3) no
Cl5 Bi1 Cl2 5_546 . 91.37(3) no
Cl6 Bi1 Cl3 1_556 . 91.48(3) no
Cl7 Bi1 Cl3 1_556 . 171.71(3) no
Cl5 Bi1 Cl3 5_546 . 80.58(2) no
Cl2 Bi1 Cl3 . . 88.16(3) no
Cl6 Bi1 Cl4 1_556 . 87.31(3) no
Cl7 Bi1 Cl4 1_556 . 93.22(3) no
Cl5 Bi1 Cl4 5_546 . 172.37(3) no
Cl2 Bi1 Cl4 . . 94.57(3) no
Cl3 Bi1 Cl4 . . 94.82(3) no
Bi1 Cl3 Bi1 5_545 . 98.91(3) no
Bi1 Cl5 Bi1 1_554 5_544 99.91(3) no
H13 O11 H14 . . 110(6) no
H8 O12 H15 . . 103(7) no

loop_
_geom_bond_atom_site_label_1
_geom_bond_atom_site_label_2
_geom_bond_site_symmetry_2
_geom_bond_distance
_geom_bond_publ_flag
Bi1 Cl7 1_556 2.5954(8) yes
Bi1 Cl4 . 2.6190(8) yes
Bi1 Cl2 . 2.6522(8) yes
Bi1 Cl6 1_556 2.7205(7) yes
Bi1 Cl5 5_546 2.8512(7) yes
Bi1 Cl3 . 2.8724(7) yes
O11 H13 . 0.92(7) no
O11 H14 . 0.78(7) no
O12 H8 . 0.79(6) no
O12 H15 . 0.81(12) no

loop_
_geom_hbond_atom_site_label_D
_geom_hbond_atom_site_label_H
_geom_hbond_atom_site_label_A
_geom_hbond_site_symmetry_A
_geom_hbond_distance_DH
_geom_hbond_distance_HA
_geom_hbond_distance_DA
_geom_hbond_angle_DHA
_geom_hbond_publ_flag
O11 H13 Cl7 4_445 0.92(7) 2.32(7) 3.234(4) 169(7) yes
O11 H14 Cl4 4_546 0.78(7) 2.56(8) 3.273(3) 150(9) yes
O12 H8 Cl7 8_455 0.79(6) 2.78(7) 3.497(4) 152(7) yes
O12 H15 Cl2 8_456 0.81(17) 2.81(8) 3.514(3) 145(9) yes
